data_7017433
loop_
_publ_author_name
'Huynh, Han Vinh'
'Sim, Weiheng'
'Chin, Chee Fei'

_publ_section_title
;
 [2]Rotaxanes with Palladium(ii)-NHC stoppers.
;
_journal_issue 44
_journal_name_full 'Dalton transactions (Cambridge, England : 2003)'
_journal_page_first 11690
_journal_page_last 11692
_journal_paper_doi 10.1039/c1dt11472g
_journal_volume 40
_journal_year 2011
_chemical_formula_sum 'C74 H102 Br8 N16 Pd4'
_chemical_formula_weight 2280.60
_chemical_name_systematic
;
?
;
_space_group_IT_number 14
_symmetry_cell_setting monoclinic
_symmetry_space_group_name_Hall '-P 2yn'
_symmetry_space_group_name_H-M 'P 1 21/n 1'
_atom_sites_solution_hydrogens geom
_atom_sites_solution_primary direct
_atom_sites_solution_secondary difmap
_audit_creation_method SHELXL-97
_cell_angle_alpha 90.00
_cell_angle_beta 107.9010(10)
_cell_angle_gamma 90.00
_cell_formula_units_Z 4
_cell_length_a 20.3588(6)
_cell_length_b 17.5310(5)
_cell_length_c 26.8606(8)
_cell_measurement_reflns_used 9587
_cell_measurement_temperature 223(2)
_cell_measurement_theta_max 22.68
_cell_measurement_theta_min 2.30
_cell_volume 9122.7(5)
_computing_cell_refinement 'Bruker SMART'
_computing_data_collection 'Bruker SMART'
_computing_data_reduction 'Bruker SAINT'
_computing_molecular_graphics 'Bruker SHELXTL'
_computing_publication_material 'Bruker SHELXTL'
_computing_structure_refinement 'SHELXL-97 (Sheldrick, 1997)'
_computing_structure_solution 'SHELXS-97 (Sheldrick, 1990)'
_diffrn_ambient_temperature 223(2)
_diffrn_measured_fraction_theta_full 1.000
_diffrn_measured_fraction_theta_max 1.000
_diffrn_measurement_device_type 'CCD area detector'
_diffrn_measurement_method 'phi and omega scans'
_diffrn_radiation_monochromator graphite
_diffrn_radiation_source 'fine-focus sealed tube'
_diffrn_radiation_type MoK\a
_diffrn_radiation_wavelength 0.71073
_diffrn_reflns_av_R_equivalents 0.0572
_diffrn_reflns_av_sigmaI/netI 0.0715
_diffrn_reflns_limit_h_max 26
_diffrn_reflns_limit_h_min -26
_diffrn_reflns_limit_k_max 22
_diffrn_reflns_limit_k_min -22
_diffrn_reflns_limit_l_max 20
_diffrn_reflns_limit_l_min -34
_diffrn_reflns_number 64361
_diffrn_reflns_theta_full 27.50
_diffrn_reflns_theta_max 27.50
_diffrn_reflns_theta_min 1.57
_exptl_absorpt_coefficient_mu 4.326
_exptl_absorpt_correction_T_max 0.5444
_exptl_absorpt_correction_T_min 0.1811
_exptl_absorpt_correction_type multi-scan
_exptl_absorpt_process_details 'Sadabs, (Sheldrick 2001)'
_exptl_crystal_colour Yellow
_exptl_crystal_density_diffrn 1.660
_exptl_crystal_density_meas ?
_exptl_crystal_density_method 'not measured'
_exptl_crystal_description Block
_exptl_crystal_F_000 4488
_exptl_crystal_size_max 0.60
_exptl_crystal_size_mid 0.40
_exptl_crystal_size_min 0.16
_refine_diff_density_max 1.187
_refine_diff_density_min -0.736
_refine_diff_density_rms 0.117
_refine_ls_extinction_method none
_refine_ls_goodness_of_fit_ref 0.995
_refine_ls_hydrogen_treatment mixed
_refine_ls_matrix_type full
_refine_ls_number_parameters 940
_refine_ls_number_reflns 20954
_refine_ls_number_restraints 6
_refine_ls_restrained_S_all 0.997
_refine_ls_R_factor_all 0.0910
_refine_ls_R_factor_gt 0.0513
_refine_ls_shift/su_max 0.001
_refine_ls_shift/su_mean 0.000
_refine_ls_structure_factor_coef Fsqd
_refine_ls_weighting_details 'calc w=1/[\s^2^(Fo^2^)+(0.0670P)^2^+0.0000P] where P=(Fo^2^+2Fc^2^)/3'
_refine_ls_weighting_scheme calc
_refine_ls_wR_factor_gt 0.1217
_refine_ls_wR_factor_ref 0.1354
_reflns_number_gt 13533
_reflns_number_total 20954
_reflns_threshold_expression >2sigma(I)
_cod_data_source_file c1dt11472g.txt
_cod_data_source_block 9126
_cod_depositor_comments
;
The following automatic conversions were performed:

'_symmetry_cell_setting' value 'Monoclinic' changed to 'monoclinic'
according to /home/saulius/struct/CIF-dictionaries/cif_core.dic
dictionary named 'cif_core.dic' version 2.4.1 from
2010-06-29.

'_exptl_absorpt_correction_type' value 'Multi-scan'
changed to 'multi-scan' according to
/home/saulius/struct/CIF-dictionaries/cif_core.dic dictionary named
'cif_core.dic' version 2.4.1 from 2010-06-29.

Automatic conversion script
Id: cif_fix_values 1715 2011-07-08 13:25:40Z adriana 

The following automatic conversions were performed:

'_exptl_crystal_density_meas' value 'Not Measured' was changed to '?'
- the value is perceived as not measured.

Automatic conversion script
Id: cif_fix_values 3008 2015-01-20 13:52:24Z robertas 
;
_cod_original_sg_symbol_H-M P2(1)/n
_cod_database_code 7017433

loop_
_symmetry_equiv_pos_as_xyz
'x, y, z'
'-x+1/2, y+1/2, -z+1/2'
'-x, -y, -z'
'x-1/2, -y-1/2, z-1/2'

loop_
_atom_site_label
_atom_site_type_symbol
_atom_site_fract_x
_atom_site_fract_y
_atom_site_fract_z
_atom_site_U_iso_or_equiv
_atom_site_adp_type
_atom_site_occupancy
_atom_site_symmetry_multiplicity
_atom_site_calc_flag
_atom_site_refinement_flags
Pd1 Pd 0.60390(2) 0.52204(2) 0.816959(16) 0.04406(11) Uani 1 1 d .
Pd2 Pd 0.46868(2) -0.17149(2) 0.563849(18) 0.04783(12) Uani 1 1 d .
Pd3 Pd 0.513714(19) 0.16334(2) 0.867504(15) 0.03754(10) Uani 1 1 d .
Pd4 Pd 0.29176(2) 0.03960(2) 0.714314(15) 0.03994(11) Uani 1 1 d .
Br1 Br 0.57396(4) 0.51680(4) 0.72240(3) 0.0796(2) Uani 1 1 d .
Br2 Br 0.64129(4) 0.54271(4) 0.91082(2) 0.06734(19) Uani 1 1 d .
Br3 Br 0.35496(3) -0.13302(4) 0.50835(3) 0.06592(18) Uani 1 1 d .
Br4 Br 0.58451(3) -0.21499(4) 0.61253(3) 0.06648(18) Uani 1 1 d .
Br5 Br 0.48706(3) 0.20078(4) 0.94615(2) 0.05513(16) Uani 1 1 d .
Br6 Br 0.54666(3) 0.12171(4) 0.79165(2) 0.05611(16) Uani 1 1 d .
Br7 Br 0.33698(3) 0.15416(4) 0.68452(2) 0.05833(17) Uani 1 1 d .
Br8 Br 0.23830(3) -0.07076(4) 0.74071(2) 0.05635(16) Uani 1 1 d .
N1 N 0.6679(2) 0.6721(3) 0.8107(2) 0.0542(12) Uani 1 1 d .
N2 N 0.7391(2) 0.5775(3) 0.81423(18) 0.0485(11) Uani 1 1 d .
N3 N 0.4616(2) -0.2849(3) 0.4804(2) 0.0601(14) Uani 1 1 d .
N4 N 0.5163(2) -0.1827(3) 0.47095(18) 0.0484(11) Uani 1 1 d .
N5 N 0.6612(2) 0.1956(2) 0.91668(17) 0.0442(10) Uani 1 1 d .
N6 N 0.6347(2) 0.0823(2) 0.93706(17) 0.0435(10) Uani 1 1 d .
N7 N 0.1520(2) 0.1036(2) 0.66803(16) 0.0443(10) Uani 1 1 d .
N8 N 0.1841(2) 0.0369(2) 0.61177(16) 0.0410(10) Uani 1 1 d .
N9 N 0.5300(2) 0.4378(2) 0.81881(17) 0.0447(10) Uani 1 1 d .
N10 N 0.4522(2) -0.1265(2) 0.63158(18) 0.0469(11) Uani 1 1 d .
N11 N 0.4103(2) 0.1837(2) 0.81977(18) 0.0395(10) Uani 1 1 d .
H11N H 0.412(2) 0.180(3) 0.7900(18) 0.029(14) Uiso 1 1 d .
N12 N 0.3889(2) 0.0223(3) 0.77301(17) 0.0415(10) Uani 1 1 d .
H12N H 0.415(3) 0.052(3) 0.762(2) 0.049(17) Uiso 1 1 d .
C1 C 0.6741(3) 0.5957(3) 0.8143(2) 0.0450(13) Uani 1 1 d .
C2 C 0.7307(3) 0.7039(3) 0.8087(2) 0.0572(15) Uani 1 1 d .
C3 C 0.7507(4) 0.7790(4) 0.8052(3) 0.077(2) Uani 1 1 d .
H3 H 0.7206 0.8200 0.8041 0.092 Uiso 1 1 calc R
C4 C 0.8175(4) 0.7905(4) 0.8034(3) 0.086(2) Uani 1 1 d .
H4 H 0.8329 0.8406 0.8014 0.103 Uiso 1 1 calc R
C5 C 0.8608(4) 0.7316(5) 0.8046(3) 0.081(2) Uani 1 1 d .
H5 H 0.9054 0.7418 0.8030 0.097 Uiso 1 1 calc R
C6 C 0.8413(4) 0.6567(4) 0.8082(3) 0.0725(19) Uani 1 1 d .
H6 H 0.8717 0.6159 0.8091 0.087 Uiso 1 1 calc R
C7 C 0.7745(3) 0.6443(3) 0.8105(2) 0.0510(14) Uani 1 1 d .
C8 C 0.6044(4) 0.7127(4) 0.8100(4) 0.085(3) Uani 1 1 d .
H8 H 0.5705 0.6730 0.8117 0.102 Uiso 1 1 calc R
C9 C 0.5739(5) 0.7543(6) 0.7589(5) 0.145(5) Uani 1 1 d .
H9A H 0.6023 0.7982 0.7576 0.217 Uiso 1 1 calc R
H9B H 0.5275 0.7711 0.7561 0.217 Uiso 1 1 calc R
H9C H 0.5723 0.7203 0.7300 0.217 Uiso 1 1 calc R
C10 C 0.6185(6) 0.7595(5) 0.8600(5) 0.154(5) Uani 1 1 d .
H10A H 0.6477 0.7305 0.8892 0.230 Uiso 1 1 calc R
H10B H 0.5752 0.7712 0.8664 0.230 Uiso 1 1 calc R
H10C H 0.6416 0.8066 0.8563 0.230 Uiso 1 1 calc R
C11 C 0.7663(3) 0.4979(3) 0.8235(3) 0.0604(16) Uani 1 1 d .
H11 H 0.7279 0.4649 0.8260 0.073 Uiso 1 1 calc R
C12 C 0.8221(4) 0.4938(5) 0.8752(3) 0.094(3) Uani 1 1 d .
H12A H 0.8614 0.5240 0.8736 0.141 Uiso 1 1 calc R
H12B H 0.8363 0.4412 0.8829 0.141 Uiso 1 1 calc R
H12C H 0.8048 0.5137 0.9025 0.141 Uiso 1 1 calc R
C13 C 0.7882(4) 0.4695(4) 0.7782(3) 0.086(2) Uani 1 1 d .
H13A H 0.7488 0.4694 0.7468 0.129 Uiso 1 1 calc R
H13B H 0.8062 0.4180 0.7855 0.129 Uiso 1 1 calc R
H13C H 0.8238 0.5026 0.7733 0.129 Uiso 1 1 calc R
C14 C 0.4828(3) -0.2151(3) 0.5012(2) 0.0481(13) Uani 1 1 d .
C15 C 0.4839(3) -0.2982(3) 0.4372(3) 0.0579(16) Uani 1 1 d .
C16 C 0.4779(3) -0.3602(4) 0.4037(3) 0.078(2) Uani 1 1 d .
H16 H 0.4534 -0.4042 0.4073 0.094 Uiso 1 1 calc R
C17 C 0.5086(4) -0.3548(5) 0.3661(3) 0.083(2) Uani 1 1 d .
H17 H 0.5055 -0.3959 0.3429 0.100 Uiso 1 1 calc R
C18 C 0.5444(4) -0.2903(5) 0.3608(3) 0.082(2) Uani 1 1 d .
H18 H 0.5659 -0.2893 0.3344 0.098 Uiso 1 1 calc R
C19 C 0.5504(4) -0.2276(4) 0.3921(2) 0.0649(18) Uani 1 1 d .
H19 H 0.5744 -0.1835 0.3878 0.078 Uiso 1 1 calc R
C20 C 0.5178(3) -0.2341(4) 0.4313(2) 0.0561(16) Uani 1 1 d .
C21 C 0.4245(4) -0.3384(4) 0.5062(4) 0.095(3) Uani 1 1 d .
H21 H 0.4174 -0.3115 0.5365 0.114 Uiso 1 1 calc R
C22 C 0.4701(5) -0.4073(5) 0.5270(5) 0.135(4) Uani 1 1 d .
H22A H 0.4879 -0.4269 0.4999 0.203 Uiso 1 1 calc R
H22B H 0.4432 -0.4465 0.5372 0.203 Uiso 1 1 calc R
H22C H 0.5083 -0.3923 0.5571 0.203 Uiso 1 1 calc R
C23 C 0.3525(5) -0.3546(6) 0.4666(5) 0.158(5) Uani 1 1 d .
H23A H 0.3289 -0.3067 0.4548 0.236 Uiso 1 1 calc R
H23B H 0.3255 -0.3851 0.4833 0.236 Uiso 1 1 calc R
H23C H 0.3579 -0.3821 0.4368 0.236 Uiso 1 1 calc R
C24 C 0.5460(3) -0.1057(3) 0.4811(2) 0.0561(15) Uani 1 1 d .
H24 H 0.5329 -0.0844 0.5109 0.067 Uiso 1 1 calc R
C25 C 0.5162(5) -0.0536(4) 0.4346(3) 0.097(3) Uani 1 1 d .
H25A H 0.5332 -0.0690 0.4061 0.146 Uiso 1 1 calc R
H25B H 0.5302 -0.0014 0.4445 0.146 Uiso 1 1 calc R
H25C H 0.4663 -0.0569 0.4235 0.146 Uiso 1 1 calc R
C26 C 0.6255(4) -0.1106(4) 0.4983(3) 0.074(2) Uani 1 1 d .
H26A H 0.6413 -0.1448 0.5280 0.111 Uiso 1 1 calc R
H26B H 0.6449 -0.0603 0.5081 0.111 Uiso 1 1 calc R
H26C H 0.6401 -0.1299 0.4695 0.111 Uiso 1 1 calc R
C27 C 0.6090(3) 0.1450(3) 0.9103(2) 0.0402(12) Uani 1 1 d .
C28 C 0.7225(3) 0.1622(3) 0.9487(2) 0.0464(13) Uani 1 1 d .
C29 C 0.7892(3) 0.1900(4) 0.9663(2) 0.0595(16) Uani 1 1 d .
H29 H 0.8006 0.2389 0.9572 0.071 Uiso 1 1 calc R
C30 C 0.8382(3) 0.1418(5) 0.9983(3) 0.077(2) Uani 1 1 d .
H30 H 0.8841 0.1588 1.0115 0.093 Uiso 1 1 calc R
C31 C 0.8221(3) 0.0701(4) 1.0112(3) 0.0705(19) Uani 1 1 d .
H31 H 0.8573 0.0389 1.0323 0.085 Uiso 1 1 calc R
C32 C 0.7556(3) 0.0429(4) 0.9940(2) 0.0587(16) Uani 1 1 d .
H32 H 0.7442 -0.0057 1.0035 0.070 Uiso 1 1 calc R
C33 C 0.7056(3) 0.0912(3) 0.9615(2) 0.0449(13) Uani 1 1 d .
C34 C 0.6513(3) 0.2740(3) 0.8961(2) 0.0557(15) Uani 1 1 d .
H34 H 0.6017 0.2792 0.8765 0.067 Uiso 1 1 calc R
C35 C 0.6663(4) 0.3311(4) 0.9401(3) 0.078(2) Uani 1 1 d .
H35A H 0.6368 0.3210 0.9617 0.117 Uiso 1 1 calc R
H35B H 0.6574 0.3822 0.9257 0.117 Uiso 1 1 calc R
H35C H 0.7142 0.3270 0.9613 0.117 Uiso 1 1 calc R
C36 C 0.6903(4) 0.2893(4) 0.8579(3) 0.077(2) Uani 1 1 d .
H36A H 0.7395 0.2886 0.8761 0.115 Uiso 1 1 calc R
H36B H 0.6773 0.3388 0.8418 0.115 Uiso 1 1 calc R
H36C H 0.6793 0.2502 0.8310 0.115 Uiso 1 1 calc R
C37 C 0.5917(3) 0.0142(3) 0.9383(3) 0.0641(18) Uani 1 1 d .
H37 H 0.5436 0.0263 0.9175 0.077 Uiso 1 1 calc R
C38 C 0.5918(4) -0.0035(4) 0.9936(3) 0.0723(19) Uani 1 1 d .
H38A H 0.6385 -0.0155 1.0150 0.109 Uiso 1 1 calc R
H38B H 0.5619 -0.0467 0.9931 0.109 Uiso 1 1 calc R
H38C H 0.5753 0.0405 1.0080 0.109 Uiso 1 1 calc R
C39 C 0.6153(4) -0.0526(4) 0.9120(3) 0.089(2) Uani 1 1 d .
H39A H 0.6170 -0.0371 0.8778 0.134 Uiso 1 1 calc R
H39B H 0.5832 -0.0946 0.9083 0.134 Uiso 1 1 calc R
H39C H 0.6609 -0.0687 0.9333 0.134 Uiso 1 1 calc R
C40 C 0.2036(3) 0.0605(3) 0.6611(2) 0.0406(12) Uani 1 1 d .
C41 C 0.0995(3) 0.1112(3) 0.6207(2) 0.0417(12) Uani 1 1 d .
C42 C 0.0379(3) 0.1516(3) 0.6060(2) 0.0531(14) Uani 1 1 d .
H42 H 0.0236 0.1799 0.6306 0.064 Uiso 1 1 calc R
C43 C -0.0015(3) 0.1487(4) 0.5541(3) 0.0637(17) Uani 1 1 d .
H43 H -0.0432 0.1761 0.5428 0.076 Uiso 1 1 calc R
C44 C 0.0195(3) 0.1059(4) 0.5185(2) 0.0591(16) Uani 1 1 d .
H44 H -0.0087 0.1048 0.4835 0.071 Uiso 1 1 calc R
C45 C 0.0794(3) 0.0654(3) 0.5321(2) 0.0505(14) Uani 1 1 d .
H45 H 0.0928 0.0367 0.5073 0.061 Uiso 1 1 calc R
C46 C 0.1202(3) 0.0685(3) 0.5844(2) 0.0446(13) Uani 1 1 d .
C47 C 0.1540(3) 0.1373(4) 0.7188(2) 0.0561(15) Uani 1 1 d .
H47 H 0.1972 0.1193 0.7446 0.067 Uiso 1 1 calc R
C48 C 0.1590(5) 0.2245(4) 0.7172(3) 0.090(3) Uani 1 1 d .
H48A H 0.1967 0.2387 0.7041 0.134 Uiso 1 1 calc R
H48B H 0.1673 0.2449 0.7522 0.134 Uiso 1 1 calc R
H48C H 0.1161 0.2450 0.6943 0.134 Uiso 1 1 calc R
C49 C 0.0952(4) 0.1070(5) 0.7368(3) 0.088(2) Uani 1 1 d .
H49A H 0.0515 0.1228 0.7123 0.132 Uiso 1 1 calc R
H49B H 0.0992 0.1271 0.7713 0.132 Uiso 1 1 calc R
H49C H 0.0973 0.0517 0.7383 0.132 Uiso 1 1 calc R
C50 C 0.2286(3) -0.0105(3) 0.5898(2) 0.0499(14) Uani 1 1 d .
H50 H 0.2705 -0.0229 0.6191 0.060 Uiso 1 1 calc R
C51 C 0.1946(3) -0.0856(3) 0.5688(3) 0.0607(16) Uani 1 1 d .
H51A H 0.1833 -0.1129 0.5965 0.091 Uiso 1 1 calc R
H51B H 0.2260 -0.1161 0.5562 0.091 Uiso 1 1 calc R
H51C H 0.1527 -0.0760 0.5403 0.091 Uiso 1 1 calc R
C52 C 0.2526(4) 0.0338(4) 0.5499(3) 0.0718(19) Uani 1 1 d .
H52A H 0.2131 0.0458 0.5199 0.108 Uiso 1 1 calc R
H52B H 0.2852 0.0032 0.5388 0.108 Uiso 1 1 calc R
H52C H 0.2748 0.0807 0.5657 0.108 Uiso 1 1 calc R
C53 C 0.4927(3) 0.4411(3) 0.8515(2) 0.0527(14) Uani 1 1 d .
H53 H 0.4989 0.4832 0.8742 0.063 Uiso 1 1 calc R
C54 C 0.4448(3) 0.3853(3) 0.8538(2) 0.0503(14) Uani 1 1 d .
H54 H 0.4194 0.3906 0.8775 0.060 Uiso 1 1 calc R
C55 C 0.4347(3) 0.3226(3) 0.8215(2) 0.0429(12) Uani 1 1 d .
C56 C 0.4748(3) 0.3193(3) 0.7877(2) 0.0492(14) Uani 1 1 d .
H56 H 0.4708 0.2774 0.7651 0.059 Uiso 1 1 calc R
C57 C 0.5197(3) 0.3769(3) 0.7871(2) 0.0457(13) Uani 1 1 d .
H57 H 0.5448 0.3737 0.7631 0.055 Uiso 1 1 calc R
C58 C 0.3842(3) 0.2613(3) 0.8240(2) 0.0448(13) Uani 1 1 d .
H58A H 0.3738 0.2657 0.8572 0.054 Uiso 1 1 calc R
H58B H 0.3412 0.2691 0.7955 0.054 Uiso 1 1 calc R
C59 C 0.3617(3) 0.1249(3) 0.8283(2) 0.0444(13) Uani 1 1 d .
H59A H 0.3166 0.1318 0.8019 0.053 Uiso 1 1 calc R
H59B H 0.3558 0.1330 0.8627 0.053 Uiso 1 1 calc R
C60 C 0.3855(3) 0.0446(3) 0.8252(2) 0.0442(13) Uani 1 1 d .
H60A H 0.4314 0.0384 0.8507 0.053 Uiso 1 1 calc R
H60B H 0.3540 0.0098 0.8352 0.053 Uiso 1 1 calc R
C61 C 0.4198(3) -0.0551(3) 0.7754(2) 0.0471(13) Uani 1 1 d .
H61A H 0.3894 -0.0924 0.7844 0.057 Uiso 1 1 calc R
H61B H 0.4643 -0.0561 0.8032 0.057 Uiso 1 1 calc R
C62 C 0.4989(3) -0.0843(3) 0.6669(2) 0.0545(15) Uani 1 1 d .
H62 H 0.5403 -0.0720 0.6602 0.065 Uiso 1 1 calc R
C63 C 0.4895(3) -0.0581(3) 0.7124(2) 0.0518(14) Uani 1 1 d .
H63 H 0.5229 -0.0266 0.7350 0.062 Uiso 1 1 calc R
C64 C 0.4308(3) -0.0779(3) 0.7249(2) 0.0448(13) Uani 1 1 d .
C65 C 0.3824(3) -0.1219(3) 0.6885(2) 0.0510(14) Uani 1 1 d .
H65 H 0.3413 -0.1363 0.6949 0.061 Uiso 1 1 calc R
C66 C 0.3946(3) -0.1447(3) 0.6424(2) 0.0534(15) Uani 1 1 d .
H66 H 0.3609 -0.1739 0.6181 0.064 Uiso 1 1 calc R
N2S N 0.2677(5) 0.7314(5) 0.6360(4) 0.118(3) Uani 1 1 d .
C3S C 0.2423(5) 0.7168(5) 0.5917(5) 0.097(3) Uani 1 1 d .
C4S C 0.2069(6) 0.7037(6) 0.5387(4) 0.129(4) Uani 1 1 d .
H4S1 H 0.1584 0.6952 0.5343 0.194 Uiso 1 1 calc R
H4S2 H 0.2261 0.6592 0.5268 0.194 Uiso 1 1 calc R
H4S3 H 0.2119 0.7478 0.5183 0.194 Uiso 1 1 calc R
N3S N 0.0585(6) 0.3612(5) 0.6061(3) 0.129(3) Uani 1 1 d .
C5S C 0.0968(6) 0.3362(5) 0.5901(4) 0.097(3) Uani 1 1 d .
C6S C 0.1484(6) 0.3006(6) 0.5698(4) 0.122(3) Uani 1 1 d .
H6S1 H 0.1798 0.3392 0.5647 0.183 Uiso 1 1 calc R
H6S2 H 0.1254 0.2759 0.5367 0.183 Uiso 1 1 calc R
H6S3 H 0.1741 0.2629 0.5947 0.183 Uiso 1 1 calc R
N4S N 0.7628(6) -0.0217(6) 0.8641(4) 0.180(3) Uiso 1 1 d D
C7S C 0.7868(8) 0.0368(7) 0.8572(6) 0.180(3) Uiso 1 1 d D
C8S C 0.7960(7) 0.1172(7) 0.8379(5) 0.180(3) Uiso 1 1 d D
H8S1 H 0.7520 0.1435 0.8279 0.270 Uiso 1 1 calc R
H8S2 H 0.8129 0.1136 0.8079 0.270 Uiso 1 1 calc R
H8S3 H 0.8290 0.1452 0.8656 0.270 Uiso 1 1 calc R
N5S N 0.3623(16) 0.5850(19) 0.5944(12) 0.245(9) Uiso 0.50 1 d PD
C9S C 0.4085(18) 0.617(2) 0.6208(15) 0.245(9) Uiso 0.50 1 d PD
C10S C 0.4683(17) 0.664(2) 0.6584(13) 0.245(9) Uiso 0.50 1 d PD
H7S H 0.4787 0.6436 0.6936 0.368 Uiso 0.50 1 calc PR
H9S H 0.4546 0.7168 0.6581 0.368 Uiso 0.50 1 calc PR
H8S H 0.5090 0.6600 0.6469 0.368 Uiso 0.50 1 calc PR
N1SA N 0.7400(7) -0.0236(7) 1.1126(4) 0.073(3) Uani 0.50 1 d P
C1SA C 0.7821(8) 0.0116(9) 1.1300(4) 0.068(4) Uani 0.50 1 d P
C2SA C 0.8409(8) 0.0580(10) 1.1545(5) 0.101(7) Uani 0.50 1 d P
H2SA H 0.8752 0.0516 1.1365 0.151 Uiso 0.50 1 calc PR
H2SB H 0.8605 0.0429 1.1908 0.151 Uiso 0.50 1 calc PR
H2SC H 0.8270 0.1111 1.1528 0.151 Uiso 0.50 1 calc PR

loop_
_atom_site_aniso_label
_atom_site_aniso_U_11
_atom_site_aniso_U_22
_atom_site_aniso_U_33
_atom_site_aniso_U_23
_atom_site_aniso_U_13
_atom_site_aniso_U_12
Pd1 0.0481(3) 0.0330(2) 0.0518(3) 0.00083(18) 0.01637(19) -0.00411(18)
Pd2 0.0397(2) 0.0353(2) 0.0733(3) -0.0034(2) 0.0245(2) -0.00190(18)
Pd3 0.02686(19) 0.0342(2) 0.0477(2) -0.00229(17) 0.00573(16) -0.00374(16)
Pd4 0.0307(2) 0.0392(2) 0.0453(2) 0.00089(17) 0.00474(16) -0.00270(17)
Br1 0.1020(6) 0.0815(5) 0.0532(4) -0.0021(3) 0.0208(4) -0.0442(4)
Br2 0.0926(5) 0.0548(4) 0.0554(4) -0.0060(3) 0.0238(3) -0.0185(4)
Br3 0.0490(4) 0.0646(4) 0.0834(5) -0.0036(3) 0.0193(3) 0.0131(3)
Br4 0.0495(4) 0.0704(4) 0.0811(5) 0.0043(3) 0.0224(3) 0.0121(3)
Br5 0.0488(3) 0.0621(4) 0.0514(3) -0.0064(3) 0.0109(3) 0.0030(3)
Br6 0.0413(3) 0.0675(4) 0.0615(4) -0.0141(3) 0.0188(3) -0.0102(3)
Br7 0.0554(4) 0.0549(4) 0.0565(4) 0.0114(3) 0.0051(3) -0.0131(3)
Br8 0.0437(3) 0.0507(3) 0.0711(4) 0.0030(3) 0.0123(3) -0.0134(3)
N1 0.050(3) 0.033(3) 0.083(3) 0.006(2) 0.024(3) -0.003(2)
N2 0.044(3) 0.036(3) 0.063(3) 0.001(2) 0.013(2) -0.001(2)
N3 0.041(3) 0.037(3) 0.104(4) -0.016(3) 0.025(3) -0.010(2)
N4 0.045(3) 0.041(3) 0.062(3) -0.009(2) 0.021(2) 0.003(2)
N5 0.031(2) 0.038(2) 0.058(3) -0.003(2) 0.0041(19) -0.0062(19)
N6 0.028(2) 0.038(2) 0.060(3) -0.003(2) 0.0078(19) -0.0027(19)
N7 0.036(2) 0.042(3) 0.049(3) -0.006(2) 0.0043(19) 0.002(2)
N8 0.035(2) 0.045(3) 0.040(2) -0.0023(19) 0.0072(18) 0.0014(19)
N9 0.048(3) 0.033(2) 0.055(3) 0.003(2) 0.018(2) -0.001(2)
N10 0.043(3) 0.038(2) 0.065(3) -0.001(2) 0.024(2) 0.000(2)
N11 0.031(2) 0.045(3) 0.041(3) 0.000(2) 0.0085(19) -0.0051(19)
N12 0.036(2) 0.040(3) 0.046(3) 0.006(2) 0.0092(19) -0.007(2)
C1 0.047(3) 0.032(3) 0.054(3) 0.000(2) 0.011(3) -0.004(2)
C2 0.063(4) 0.040(3) 0.071(4) -0.002(3) 0.024(3) -0.009(3)
C3 0.074(5) 0.048(4) 0.116(6) 0.004(4) 0.041(4) -0.008(4)
C4 0.081(6) 0.050(4) 0.132(7) 0.004(4) 0.040(5) -0.026(4)
C5 0.051(4) 0.084(6) 0.109(6) 0.004(4) 0.026(4) -0.022(4)
C6 0.052(4) 0.060(4) 0.106(6) 0.003(4) 0.025(4) -0.009(3)
C7 0.050(3) 0.042(3) 0.058(4) -0.008(3) 0.012(3) -0.007(3)
C8 0.063(5) 0.042(4) 0.169(8) 0.007(4) 0.063(5) 0.004(3)
C9 0.076(6) 0.116(8) 0.245(13) 0.104(9) 0.052(7) 0.041(6)
C10 0.159(11) 0.074(6) 0.289(15) -0.084(8) 0.161(11) -0.043(6)
C11 0.051(4) 0.040(3) 0.086(5) 0.001(3) 0.016(3) 0.008(3)
C12 0.086(6) 0.084(6) 0.092(6) 0.013(4) -0.001(4) 0.028(5)
C13 0.099(6) 0.057(5) 0.113(6) -0.013(4) 0.047(5) 0.012(4)
C14 0.042(3) 0.035(3) 0.071(4) -0.008(3) 0.023(3) -0.002(2)
C15 0.038(3) 0.048(4) 0.080(4) -0.019(3) 0.006(3) 0.003(3)
C16 0.047(4) 0.060(4) 0.109(6) -0.039(4) -0.001(4) 0.001(3)
C17 0.066(5) 0.081(6) 0.090(6) -0.046(4) 0.005(4) 0.012(4)
C18 0.084(6) 0.096(6) 0.057(4) -0.022(4) 0.009(4) 0.023(5)
C19 0.069(4) 0.062(4) 0.056(4) -0.012(3) 0.009(3) 0.013(3)
C20 0.047(4) 0.052(4) 0.061(4) -0.015(3) 0.005(3) 0.010(3)
C21 0.077(5) 0.056(5) 0.169(8) -0.023(5) 0.062(6) -0.031(4)
C22 0.128(9) 0.061(6) 0.235(13) 0.040(7) 0.084(9) -0.004(6)
C23 0.059(6) 0.098(8) 0.315(17) -0.026(9) 0.056(8) -0.038(5)
C24 0.061(4) 0.031(3) 0.080(4) -0.005(3) 0.028(3) -0.001(3)
C25 0.128(8) 0.045(4) 0.114(7) 0.004(4) 0.029(5) 0.014(4)
C26 0.072(5) 0.059(4) 0.104(6) -0.015(4) 0.046(4) -0.015(4)
C27 0.032(3) 0.035(3) 0.050(3) -0.002(2) 0.007(2) -0.001(2)
C28 0.028(3) 0.049(3) 0.059(3) -0.008(3) 0.009(2) 0.002(2)
C29 0.034(3) 0.052(4) 0.088(5) -0.009(3) 0.011(3) -0.006(3)
C30 0.029(3) 0.085(6) 0.103(6) -0.022(4) -0.002(3) 0.006(3)
C31 0.040(4) 0.075(5) 0.083(5) 0.000(4) -0.001(3) 0.016(3)
C32 0.045(3) 0.057(4) 0.069(4) 0.005(3) 0.010(3) 0.015(3)
C33 0.035(3) 0.039(3) 0.058(3) -0.008(2) 0.011(2) 0.005(2)
C34 0.035(3) 0.039(3) 0.083(4) 0.003(3) 0.003(3) -0.002(2)
C35 0.069(5) 0.041(4) 0.114(6) -0.019(4) 0.015(4) -0.003(3)
C36 0.061(4) 0.067(5) 0.105(6) 0.021(4) 0.030(4) -0.004(4)
C37 0.048(4) 0.036(3) 0.100(5) -0.003(3) 0.010(3) 0.000(3)
C38 0.061(4) 0.065(4) 0.090(5) 0.015(4) 0.023(4) -0.005(3)
C39 0.092(6) 0.042(4) 0.125(7) -0.021(4) 0.018(5) -0.013(4)
C40 0.031(3) 0.042(3) 0.046(3) 0.004(2) 0.008(2) -0.003(2)
C41 0.033(3) 0.046(3) 0.044(3) 0.005(2) 0.009(2) -0.004(2)
C42 0.048(3) 0.051(4) 0.057(4) 0.001(3) 0.011(3) 0.008(3)
C43 0.046(4) 0.065(4) 0.067(4) 0.008(3) -0.002(3) 0.010(3)
C44 0.049(4) 0.063(4) 0.053(4) 0.007(3) -0.001(3) 0.000(3)
C45 0.044(3) 0.046(3) 0.055(3) -0.001(3) 0.006(3) -0.007(3)
C46 0.041(3) 0.041(3) 0.048(3) 0.003(2) 0.008(2) -0.001(2)
C47 0.052(4) 0.061(4) 0.051(3) -0.007(3) 0.009(3) 0.009(3)
C48 0.123(7) 0.061(5) 0.073(5) -0.018(4) 0.013(5) 0.014(5)
C49 0.073(5) 0.137(8) 0.059(4) -0.003(4) 0.029(4) 0.005(5)
C50 0.039(3) 0.059(4) 0.053(3) -0.002(3) 0.015(3) -0.001(3)
C51 0.060(4) 0.049(4) 0.084(4) -0.008(3) 0.039(3) 0.003(3)
C52 0.074(5) 0.065(4) 0.092(5) -0.006(4) 0.049(4) -0.011(4)
C53 0.058(4) 0.033(3) 0.070(4) -0.005(3) 0.025(3) 0.000(3)
C54 0.044(3) 0.041(3) 0.070(4) -0.002(3) 0.025(3) 0.002(3)
C55 0.035(3) 0.041(3) 0.046(3) 0.008(2) 0.003(2) 0.003(2)
C56 0.054(4) 0.043(3) 0.046(3) -0.002(2) 0.010(3) -0.008(3)
C57 0.046(3) 0.047(3) 0.046(3) -0.001(2) 0.016(2) -0.007(3)
C58 0.037(3) 0.041(3) 0.053(3) 0.003(2) 0.009(2) 0.001(2)
C59 0.029(3) 0.054(3) 0.048(3) 0.001(2) 0.008(2) -0.013(2)
C60 0.038(3) 0.046(3) 0.044(3) 0.005(2) 0.007(2) -0.012(2)
C61 0.043(3) 0.040(3) 0.051(3) 0.009(2) 0.002(2) 0.001(2)
C62 0.039(3) 0.051(4) 0.078(4) 0.002(3) 0.025(3) -0.004(3)
C63 0.041(3) 0.045(3) 0.067(4) -0.004(3) 0.014(3) -0.003(3)
C64 0.041(3) 0.029(3) 0.063(4) 0.008(2) 0.013(3) 0.008(2)
C65 0.041(3) 0.047(3) 0.069(4) 0.002(3) 0.022(3) -0.004(3)
C66 0.041(3) 0.047(3) 0.074(4) -0.008(3) 0.021(3) -0.005(3)
N2S 0.116(7) 0.083(6) 0.163(8) -0.015(5) 0.053(6) -0.043(5)
C3S 0.080(6) 0.071(6) 0.153(9) -0.034(6) 0.053(6) -0.032(5)
C4S 0.137(9) 0.129(9) 0.128(9) -0.056(7) 0.050(7) -0.014(7)
N3S 0.174(10) 0.124(7) 0.081(6) -0.027(5) 0.026(6) 0.032(7)
C5S 0.138(10) 0.073(6) 0.080(6) -0.003(5) 0.033(6) -0.010(6)
C6S 0.122(9) 0.131(9) 0.106(7) 0.022(6) 0.025(6) -0.023(7)
N1SA 0.083(9) 0.088(9) 0.050(6) 0.009(6) 0.023(6) -0.042(7)
C1SA 0.087(10) 0.093(10) 0.029(6) 0.007(6) 0.025(6) -0.045(9)
C2SA 0.119(13) 0.160(16) 0.048(8) -0.027(9) 0.060(9) -0.092(12)

loop_
_atom_type_symbol
_atom_type_description
_atom_type_scat_dispersion_real
_atom_type_scat_dispersion_imag
_atom_type_scat_source
C C 0.0033 0.0016 'International Tables Vol C Tables 4.2.6.8 and 6.1.1.4'
H H 0.0000 0.0000 'International Tables Vol C Tables 4.2.6.8 and 6.1.1.4'
N N 0.0061 0.0033 'International Tables Vol C Tables 4.2.6.8 and 6.1.1.4'
Br Br -0.2901 2.4595 'International Tables Vol C Tables 4.2.6.8 and 6.1.1.4'
Pd Pd -0.9988 1.0072 'International Tables Vol C Tables 4.2.6.8 and 6.1.1.4'

loop_
_geom_angle_atom_site_label_1
_geom_angle_atom_site_label_2
_geom_angle_atom_site_label_3
_geom_angle
C1 Pd1 N9 177.4(2)
C1 Pd1 Br1 86.39(16)
N9 Pd1 Br1 92.66(12)
C1 Pd1 Br2 86.57(16)
N9 Pd1 Br2 94.46(12)
Br1 Pd1 Br2 172.60(3)
C14 Pd2 N10 178.8(2)
C14 Pd2 Br3 86.85(17)
N10 Pd2 Br3 92.96(13)
C14 Pd2 Br4 87.99(17)
N10 Pd2 Br4 92.19(13)
Br3 Pd2 Br4 174.85(3)
C27 Pd3 N11 179.1(2)
C27 Pd3 Br5 88.83(15)
N11 Pd3 Br5 91.98(13)
C27 Pd3 Br6 87.94(15)
N11 Pd3 Br6 91.26(13)
Br5 Pd3 Br6 176.57(3)
C40 Pd4 N12 177.3(2)
C40 Pd4 Br8 88.27(15)
N12 Pd4 Br8 93.88(12)
C40 Pd4 Br7 87.71(15)
N12 Pd4 Br7 90.11(12)
Br8 Pd4 Br7 175.77(3)
C1 N1 C2 109.3(5)
C1 N1 C8 122.9(5)
C2 N1 C8 127.8(5)
C1 N2 C7 109.1(5)
C1 N2 C11 121.9(5)
C7 N2 C11 128.6(5)
C14 N3 C15 110.4(5)
C14 N3 C21 121.0(6)
C15 N3 C21 128.4(5)
C14 N4 C20 108.8(5)
C14 N4 C24 122.3(5)
C20 N4 C24 128.9(5)
C27 N5 C28 108.6(4)
C27 N5 C34 123.6(4)
C28 N5 C34 127.7(4)
C27 N6 C33 109.8(4)
C27 N6 C37 122.7(4)
C33 N6 C37 127.5(5)
C40 N7 C41 109.8(4)
C40 N7 C47 123.3(4)
C41 N7 C47 126.8(5)
C40 N8 C46 110.2(4)
C40 N8 C50 122.8(4)
C46 N8 C50 126.8(4)
C53 N9 C57 116.5(5)
C53 N9 Pd1 122.6(4)
C57 N9 Pd1 120.9(4)
C66 N10 C62 117.2(5)
C66 N10 Pd2 119.0(4)
C62 N10 Pd2 123.6(4)
C58 N11 C59 110.7(4)
C58 N11 Pd3 114.8(3)
C59 N11 Pd3 111.8(3)
C60 N12 C61 110.1(4)
C60 N12 Pd4 111.1(3)
C61 N12 Pd4 116.4(3)
N1 C1 N2 107.6(5)
N1 C1 Pd1 127.6(4)
N2 C1 Pd1 124.8(4)
C7 C2 C3 121.7(6)
C7 C2 N1 106.6(5)
C3 C2 N1 131.7(6)
C4 C3 C2 116.8(7)
C5 C4 C3 121.7(7)
C4 C5 C6 121.9(7)
C5 C6 C7 117.0(7)
C2 C7 N2 107.4(5)
C2 C7 C6 120.9(6)
N2 C7 C6 131.7(6)
N1 C8 C9 111.0(7)
N1 C8 C10 108.8(7)
C9 C8 C10 117.1(8)
N2 C11 C12 109.6(5)
N2 C11 C13 111.2(5)
C12 C11 C13 113.7(6)
N4 C14 N3 106.9(5)
N4 C14 Pd2 126.6(4)
N3 C14 Pd2 126.5(4)
C20 C15 N3 105.5(5)
C20 C15 C16 121.3(7)
N3 C15 C16 133.2(7)
C17 C16 C15 117.6(7)
C16 C17 C18 121.2(7)
C19 C18 C17 123.3(8)
C18 C19 C20 114.9(7)
C15 C20 N4 108.3(6)
C15 C20 C19 121.8(6)
N4 C20 C19 129.8(6)
N3 C21 C22 109.3(6)
N3 C21 C23 107.5(8)
C22 C21 C23 116.6(7)
N4 C24 C25 111.3(5)
N4 C24 C26 109.8(5)
C25 C24 C26 113.4(6)
N6 C27 N5 108.2(4)
N6 C27 Pd3 127.4(4)
N5 C27 Pd3 124.4(4)
C33 C28 C29 122.2(5)
C33 C28 N5 106.8(4)
C29 C28 N5 131.0(5)
C28 C29 C30 116.2(6)
C31 C30 C29 122.2(6)
C30 C31 C32 121.3(6)
C31 C32 C33 116.8(6)
C28 C33 N6 106.7(4)
C28 C33 C32 121.1(5)
N6 C33 C32 132.2(5)
N5 C34 C36 112.4(5)
N5 C34 C35 110.8(5)
C36 C34 C35 113.3(6)
N6 C37 C38 111.2(5)
N6 C37 C39 109.6(5)
C38 C37 C39 113.1(6)
N8 C40 N7 107.7(4)
N8 C40 Pd4 126.7(4)
N7 C40 Pd4 125.6(4)
C42 C41 C46 121.1(5)
C42 C41 N7 132.9(5)
C46 C41 N7 105.9(5)
C43 C42 C41 117.5(6)
C42 C43 C44 120.8(6)
C45 C44 C43 122.7(6)
C44 C45 C46 117.1(6)
C41 C46 C45 120.7(5)
C41 C46 N8 106.2(4)
C45 C46 N8 133.1(5)
N7 C47 C49 110.8(5)
N7 C47 C48 110.8(5)
C49 C47 C48 115.1(6)
N8 C50 C51 111.7(4)
N8 C50 C52 111.3(5)
C51 C50 C52 113.1(5)
N9 C53 C54 123.2(5)
C55 C54 C53 120.2(5)
C54 C55 C56 116.0(5)
C54 C55 C58 121.0(5)
C56 C55 C58 122.9(5)
C57 C56 C55 120.2(5)
N9 C57 C56 123.8(5)
N11 C58 C55 112.9(4)
N11 C59 C60 113.6(4)
N12 C60 C59 114.2(4)
N12 C61 C64 112.6(4)
N10 C62 C63 123.6(5)
C62 C63 C64 120.0(5)
C63 C64 C65 116.5(5)
C63 C64 C61 122.4(5)
C65 C64 C61 121.1(5)
C64 C65 C66 120.3(5)
N10 C66 C65 122.4(5)
N2S C3S C4S 174.8(11)
N3S C5S C6S 178.0(12)
N4S C7S C8S 162.8(17)
N5S C9S C10S 176(5)
N1SA C1SA C2SA 178(2)

loop_
_geom_bond_atom_site_label_1
_geom_bond_atom_site_label_2
_geom_bond_distance
Pd1 C1 1.944(5)
Pd1 N9 2.120(4)
Pd1 Br1 2.4248(8)
Pd1 Br2 2.4263(8)
Pd2 C14 1.949(6)
Pd2 N10 2.102(4)
Pd2 Br3 2.4323(8)
Pd2 Br4 2.4407(8)
Pd3 C27 1.955(5)
Pd3 N11 2.132(4)
Pd3 Br5 2.4274(7)
Pd3 Br6 2.4441(7)
Pd4 C40 1.954(5)
Pd4 N12 2.138(4)
Pd4 Br8 2.4300(7)
Pd4 Br7 2.4444(7)
N1 C1 1.346(7)
N1 C2 1.410(7)
N1 C8 1.472(8)
N2 C1 1.362(7)
N2 C7 1.394(7)
N2 C11 1.494(7)
N3 C14 1.358(7)
N3 C15 1.390(8)
N3 C21 1.500(9)
N4 C14 1.338(7)
N4 C20 1.401(7)
N4 C24 1.470(7)
N5 C27 1.354(6)
N5 C28 1.406(7)
N5 C34 1.472(7)
N6 C27 1.328(6)
N6 C33 1.399(6)
N6 C37 1.488(7)
N7 C40 1.352(6)
N7 C41 1.393(6)
N7 C47 1.476(7)
N8 C40 1.328(6)
N8 C46 1.397(6)
N8 C50 1.479(7)
N9 C53 1.326(7)
N9 C57 1.340(7)
N10 C66 1.332(7)
N10 C62 1.340(7)
N11 C58 1.477(7)
N11 C59 1.493(6)
N12 C60 1.478(7)
N12 C61 1.490(7)
C2 C7 1.365(8)
C2 C3 1.389(8)
C3 C4 1.388(10)
C4 C5 1.352(10)
C5 C6 1.383(10)
C6 C7 1.397(8)
C8 C9 1.510(12)
C8 C10 1.524(12)
C11 C12 1.502(9)
C11 C13 1.503(9)
C15 C20 1.353(9)
C15 C16 1.392(8)
C16 C17 1.345(11)
C17 C18 1.377(11)
C18 C19 1.365(9)
C19 C20 1.414(9)
C21 C22 1.521(12)
C21 C23 1.552(13)
C24 C25 1.517(9)
C24 C26 1.542(9)
C28 C33 1.364(8)
C28 C29 1.382(7)
C29 C30 1.386(9)
C30 C31 1.370(10)
C31 C32 1.375(9)
C32 C33 1.403(7)
C34 C36 1.504(9)
C34 C35 1.506(8)
C37 C38 1.516(9)
C37 C39 1.519(9)
C41 C42 1.388(7)
C41 C46 1.393(7)
C42 C43 1.381(8)
C43 C44 1.383(9)
C44 C45 1.361(8)
C45 C46 1.397(7)
C47 C49 1.517(9)
C47 C48 1.535(9)
C50 C51 1.514(8)
C50 C52 1.519(8)
C53 C54 1.396(8)
C54 C55 1.376(8)
C55 C56 1.397(8)
C55 C58 1.502(7)
C56 C57 1.365(7)
C59 C60 1.498(8)
C61 C64 1.494(8)
C62 C63 1.373(8)
C63 C64 1.382(7)
C64 C65 1.390(8)
C65 C66 1.392(8)
N2S C3S 1.170(11)
C3S C4S 1.403(13)
N3S C5S 1.092(12)
C5S C6S 1.463(14)
N4S C7S 1.175(7)
C7S C8S 1.533(7)
N5S C9S 1.137(8)
C9S C10S 1.556(8)
N1SA C1SA 1.043(15)
C1SA C2SA 1.430(18)
